data_4311905
loop_
_publ_author_name
'Guanghua Li'
'Zhan Shi'
'Xiaomin Liu'
'Zhimin Dai'
'Shouhua Feng'

_publ_contact_author
;
      Feng,Shouhua
      College of Chemistry
      Jilin University
      Changchun, 130012
      P. R. China
;
_publ_section_title
;
 Low-Dimensional Hybrid Copper Halides with Novel D6R Cu6I6 Cores
;
_journal_name_full 'Inorganic Chemistry'
_journal_page_first 6884
_journal_page_last 6886
_journal_paper_doi 10.1021/ic049164x
_journal_volume 43
_journal_year 2004
_chemical_formula_moiety 'C10 H8 Cu4 I4 N2'
_chemical_formula_sum 'C10 H8 Cu4 I4 N2'
_chemical_formula_weight 917.94
_chemical_melting_point ?
_chemical_name_systematic
; 
 ? 
;
_space_group_IT_number 14
_symmetry_cell_setting monoclinic
_symmetry_space_group_name_Hall '-P 2ybc'
_symmetry_space_group_name_H-M 'P 1 21/c 1'
_atom_sites_solution_hydrogens geom
_atom_sites_solution_primary direct
_atom_sites_solution_secondary difmap
_audit_creation_method SHELXL-97
_cell_angle_alpha 90.00
_cell_angle_beta 99.722(4)
_cell_angle_gamma 90.00
_cell_formula_units_Z 4
_cell_length_a 13.6242(7)
_cell_length_b 4.1976(2)
_cell_length_c 31.498(2)
_cell_measurement_temperature 293(2)
_cell_volume 1775.47(17)
_computing_cell_refinement 'Bruker SMART'
_computing_data_collection 'Bruker SMART'
_computing_data_reduction 'Bruker SAINT'
_computing_molecular_graphics SHELXP-97
_computing_publication_material SHELXTL
_computing_structure_refinement 'SHELXL-97 (Sheldrick, 1997)'
_computing_structure_solution 'SHELXS-97 (Sheldrick, 1990)'
_diffrn_ambient_temperature 293(2)
_diffrn_detector_area_resol_mean 9.00cm
_diffrn_measured_fraction_theta_full 0.982
_diffrn_measured_fraction_theta_max 0.982
_diffrn_measurement_device_type 'CCD area detector'
_diffrn_measurement_method 'phi and omega scans'
_diffrn_radiation_monochromator graphite
_diffrn_radiation_source 'fine-focus sealed tube'
_diffrn_radiation_type MoK\a
_diffrn_radiation_wavelength 0.71073
_diffrn_reflns_av_R_equivalents 0.0660
_diffrn_reflns_av_sigmaI/netI 0.0663
_diffrn_reflns_limit_h_max 16
_diffrn_reflns_limit_h_min -15
_diffrn_reflns_limit_k_max 4
_diffrn_reflns_limit_k_min -4
_diffrn_reflns_limit_l_max 19
_diffrn_reflns_limit_l_min -37
_diffrn_reflns_number 8794
_diffrn_reflns_theta_full 25.00
_diffrn_reflns_theta_max 25.00
_diffrn_reflns_theta_min 2.17
_diffrn_standards_decay_% 0
_diffrn_standards_interval_count 0
_diffrn_standards_interval_time .
_diffrn_standards_number 0
_exptl_absorpt_coefficient_mu 11.670
_exptl_absorpt_correction_T_max 0.3479
_exptl_absorpt_correction_T_min 0.1961
_exptl_absorpt_correction_type empirical
_exptl_absorpt_process_details SADABS
_exptl_crystal_colour 'Black red'
_exptl_crystal_density_diffrn 3.434
_exptl_crystal_density_meas ?
_exptl_crystal_density_method 'not measured'
_exptl_crystal_description Rod
_exptl_crystal_F_000 1640
_exptl_crystal_size_max 0.50
_exptl_crystal_size_mid 0.06
_exptl_crystal_size_min 0.06
_refine_diff_density_max 1.004
_refine_diff_density_min -2.430
_refine_diff_density_rms 0.223
_refine_ls_extinction_method none
_refine_ls_goodness_of_fit_ref 0.954
_refine_ls_hydrogen_treatment mixed
_refine_ls_matrix_type full
_refine_ls_number_parameters 181
_refine_ls_number_reflns 3035
_refine_ls_number_restraints 0
_refine_ls_restrained_S_all 0.954
_refine_ls_R_factor_all 0.0851
_refine_ls_R_factor_gt 0.0455
_refine_ls_shift/su_max 0.000
_refine_ls_shift/su_mean 0.000
_refine_ls_structure_factor_coef Fsqd
_refine_ls_weighting_details 'calc w=1/[\s^2^(Fo^2^)+(0.0447P)^2^+0.0000P] where P=(Fo^2^+2Fc^2^)/3'
_refine_ls_weighting_scheme calc
_refine_ls_wR_factor_gt 0.0940
_refine_ls_wR_factor_ref 0.1073
_reflns_number_gt 1809
_reflns_number_total 3035
_reflns_threshold_expression >2sigma(I)
_cod_data_source_file ic049164xsi20040902_095703_1.cif
_cod_data_source_block Compound2
_cod_depositor_comments
;
The following automatic conversions were performed:
'_symmetry_cell_setting' value 'Monoclinic' changed to 'monoclinic'
according to '/home/adriana/struct/CIF-dictionaries/cif_core.dic'
dictionary named 'cif_core.dic' version 2.4.1 from 2010-06-29.

Automatic conversion script
Id: cif_fix_enum 1555 2011-01-17 13:19:09Z saulius 

The following automatic conversions were performed:

'_chemical_melting_point' value 'not measured' was changed to '?' -
the value is undefined or not given.

Automatic conversion script
Id: cif_fix_values 1569 2011-02-09 13:29:24Z adriana 

The following automatic conversions were performed:

'_exptl_crystal_density_meas' value 'none' was changed to '?' - the
value is perceived as not measured.

Automatic conversion script
Id: cif_fix_values 3008 2015-01-20 13:52:24Z robertas 
;
_cod_original_cell_volume 1775.48(18)
_cod_database_code 4311905

loop_
_symmetry_equiv_pos_as_xyz
'x, y, z'
'-x, y+1/2, -z+1/2'
'-x, -y, -z'
'x, -y-1/2, z-1/2'

loop_
_atom_site_label
_atom_site_type_symbol
_atom_site_fract_x
_atom_site_fract_y
_atom_site_fract_z
_atom_site_U_iso_or_equiv
_atom_site_adp_type
_atom_site_occupancy
_atom_site_symmetry_multiplicity
_atom_site_calc_flag
_atom_site_refinement_flags
_atom_site_disorder_assembly
_atom_site_disorder_group
Cu1 Cu 0.00986(11) -0.1278(4) 0.08870(6) 0.0414(4) Uani 1 1 d . . .
Cu2 Cu 0.27222(12) 0.4050(4) 0.12994(6) 0.0501(5) Uani 1 1 d . . .
Cu3 Cu 0.41826(13) 0.9026(4) 0.14355(6) 0.0515(5) Uani 1 1 d . . .
Cu4 Cu 0.42446(12) 0.9090(4) 0.24281(6) 0.0474(5) Uani 1 1 d . . .
I1 I 0.11142(6) 0.36436(17) 0.07298(3) 0.0327(2) Uani 1 1 d . . .
I2 I 0.26144(6) 0.90694(18) 0.18436(3) 0.0319(2) Uani 1 1 d . . .
I3 I 0.43687(6) 0.40386(18) 0.09568(3) 0.0352(2) Uani 1 1 d . . .
I4 I 0.41472(6) 1.40939(17) 0.29394(3) 0.0314(2) Uani 1 1 d . . .
N1 N -0.1385(8) -0.059(2) 0.0617(4) 0.036(3) Uani 1 1 d . . .
N2 N -0.0606(7) -0.298(2) 0.1377(3) 0.030(2) Uani 1 1 d . . .
C1 C -0.1717(12) 0.092(3) 0.0242(5) 0.052(4) Uani 1 1 d . . .
H1 H -0.1254 0.1565 0.0075 0.080 Uiso 1 1 calc . . .
C2 C -0.2682(14) 0.152(4) 0.0099(6) 0.076(5) Uani 1 1 d . . .
H2 H -0.2890 0.2565 -0.0160 0.080 Uiso 1 1 calc . . .
C3 C -0.3380(12) 0.047(4) 0.0363(6) 0.072(5) Uani 1 1 d . . .
H3 H -0.4057 0.0832 0.0273 0.080 Uiso 1 1 calc . . .
C4 C -0.3068(10) -0.103(4) 0.0744(6) 0.063(5) Uani 1 1 d . . .
H4 H -0.3519 -0.1666 0.0919 0.080 Uiso 1 1 calc . . .
C5 C -0.2039(9) -0.160(3) 0.0865(4) 0.039(3) Uani 1 1 d . . .
C6 C -0.1631(9) -0.320(3) 0.1271(4) 0.035(3) Uani 1 1 d . . .
C7 C -0.2147(10) -0.483(3) 0.1546(5) 0.051(4) Uani 1 1 d . . .
H7 H -0.2837 -0.4970 0.1478 0.080 Uiso 1 1 calc . . .
C8 C -0.1673(14) -0.624(3) 0.1909(5) 0.060(4) Uani 1 1 d . . .
H8 H -0.2036 -0.7384 0.2082 0.080 Uiso 1 1 calc . . .
C9 C -0.0656(12) -0.598(4) 0.2024(5) 0.063(5) Uani 1 1 d . . .
H9 H -0.0318 -0.6811 0.2281 0.080 Uiso 1 1 calc . . .
C10 C -0.0172(10) -0.444(3) 0.1741(5) 0.048(4) Uani 1 1 d . . .
H10 H 0.0520 -0.4387 0.1804 0.080 Uiso 1 1 calc . . .

loop_
_atom_site_aniso_label
_atom_site_aniso_U_11
_atom_site_aniso_U_22
_atom_site_aniso_U_33
_atom_site_aniso_U_23
_atom_site_aniso_U_13
_atom_site_aniso_U_12
Cu1 0.0337(9) 0.0439(9) 0.0482(11) 0.0100(9) 0.0120(8) -0.0020(8)
Cu2 0.0432(10) 0.0517(10) 0.0542(13) 0.0030(10) 0.0043(9) -0.0009(9)
Cu3 0.0587(12) 0.0356(9) 0.0619(13) 0.0004(9) 0.0152(10) -0.0014(9)
Cu4 0.0454(10) 0.0445(10) 0.0513(12) -0.0011(9) 0.0050(9) 0.0014(8)
I1 0.0344(5) 0.0241(4) 0.0394(5) 0.0035(4) 0.0052(4) -0.0021(4)
I2 0.0339(5) 0.0266(4) 0.0339(5) 0.0021(4) 0.0015(4) -0.0018(4)
I3 0.0373(5) 0.0284(4) 0.0406(6) 0.0017(4) 0.0085(4) 0.0001(4)
I4 0.0317(4) 0.0259(4) 0.0358(5) 0.0009(4) 0.0037(4) 0.0010(4)
N1 0.042(6) 0.031(6) 0.035(7) -0.013(5) 0.004(6) 0.000(5)
N2 0.034(6) 0.027(5) 0.029(7) 0.001(5) 0.008(5) -0.004(5)
C1 0.070(11) 0.046(8) 0.042(10) 0.008(8) 0.012(8) 0.015(8)
C2 0.075(13) 0.062(11) 0.086(15) 0.003(11) 0.001(11) 0.002(10)
C3 0.050(10) 0.080(12) 0.080(15) 0.003(11) -0.006(10) -0.005(9)
C4 0.030(8) 0.090(13) 0.066(12) -0.006(11) -0.001(8) 0.006(9)
C5 0.043(8) 0.045(8) 0.029(8) -0.007(7) 0.010(7) 0.004(7)
C6 0.022(6) 0.051(8) 0.036(8) -0.012(7) 0.015(6) -0.002(6)
C7 0.035(8) 0.058(9) 0.068(12) -0.019(8) 0.037(8) -0.024(7)
C8 0.090(13) 0.049(9) 0.046(11) 0.003(9) 0.028(10) -0.011(9)
C9 0.062(11) 0.085(12) 0.043(11) -0.024(10) 0.014(9) -0.001(10)
C10 0.050(9) 0.046(8) 0.053(11) 0.020(8) 0.025(8) 0.001(7)

loop_
_atom_type_symbol
_atom_type_description
_atom_type_scat_dispersion_real
_atom_type_scat_dispersion_imag
_atom_type_scat_source
C C 0.0033 0.0016 'International Tables Vol C Tables 4.2.6.8 and 6.1.1.4'
H H 0.0000 0.0000 'International Tables Vol C Tables 4.2.6.8 and 6.1.1.4'
N N 0.0061 0.0033 'International Tables Vol C Tables 4.2.6.8 and 6.1.1.4'
Cu Cu 0.3201 1.2651 'International Tables Vol C Tables 4.2.6.8 and 6.1.1.4'
I I -0.4742 1.8119 'International Tables Vol C Tables 4.2.6.8 and 6.1.1.4'

loop_
_geom_angle_atom_site_label_1
_geom_angle_atom_site_label_2
_geom_angle_atom_site_label_3
_geom_angle
_geom_angle_site_symmetry_1
_geom_angle_site_symmetry_3
_geom_angle_publ_flag
N1 Cu1 N2 79.2(4) . . ?
N1 Cu1 I1 109.0(3) . . ?
N2 Cu1 I1 138.4(3) . . ?
N1 Cu1 I1 122.9(3) . 1_545 ?
N2 Cu1 I1 100.7(3) . 1_545 ?
I1 Cu1 I1 107.23(6) . 1_545 ?
I1 Cu2 I3 113.13(7) . . ?
I1 Cu2 I2 104.83(6) . 1_545 ?
I3 Cu2 I2 113.23(6) . 1_545 ?
I1 Cu2 I2 110.85(6) . . ?
I3 Cu2 I2 113.30(6) . . ?
I2 Cu2 I2 100.52(7) 1_545 . ?
I1 Cu2 Cu3 129.46(8) . . ?
I3 Cu2 Cu3 56.50(5) . . ?
I2 Cu2 Cu3 125.11(8) 1_545 . ?
I2 Cu2 Cu3 56.94(5) . . ?
I1 Cu2 Cu3 122.44(8) . 1_545 ?
I3 Cu2 Cu3 56.50(5) . 1_545 ?
I2 Cu2 Cu3 56.89(5) 1_545 1_545 ?
I2 Cu2 Cu3 125.40(8) . 1_545 ?
Cu3 Cu2 Cu3 93.82(7) . 1_545 ?
I3 Cu3 I3 106.39(7) . 1_565 ?
I3 Cu3 I2 116.45(7) . . ?
I3 Cu3 I2 115.67(7) 1_565 . ?
I3 Cu3 I4 105.79(6) . 2_645 ?
I3 Cu3 I4 104.76(6) 1_565 2_645 ?
I2 Cu3 I4 106.73(7) . 2_645 ?
I3 Cu3 Cu2 57.54(5) . . ?
I3 Cu3 Cu2 129.05(9) 1_565 . ?
I2 Cu3 Cu2 59.06(5) . . ?
I4 Cu3 Cu2 125.79(7) 2_645 . ?
I3 Cu3 Cu2 129.16(9) . 1_565 ?
I3 Cu3 Cu2 57.27(5) 1_565 1_565 ?
I2 Cu3 Cu2 58.58(5) . 1_565 ?
I4 Cu3 Cu2 124.53(7) 2_645 1_565 ?
Cu2 Cu3 Cu2 93.82(7) . 1_565 ?
I2 Cu4 I4 110.91(7) . 2_645 ?
I2 Cu4 I4 107.34(6) . 1_545 ?
I4 Cu4 I4 113.26(7) 2_645 1_545 ?
I2 Cu4 I4 107.64(6) . . ?
I4 Cu4 I4 113.18(6) 2_645 . ?
I4 Cu4 I4 104.06(7) 1_545 . ?
I2 Cu4 Cu4 126.84(8) . 2_655 ?
I4 Cu4 Cu4 56.86(7) 2_645 2_655 ?
I4 Cu4 Cu4 125.33(10) 1_545 2_655 ?
I4 Cu4 Cu4 56.32(4) . 2_655 ?
I2 Cu4 Cu4 126.49(8) . 2_645 ?
I4 Cu4 Cu4 56.92(7) 2_645 2_645 ?
I4 Cu4 Cu4 56.34(4) 1_545 2_645 ?
I4 Cu4 Cu4 125.35(10) . 2_645 ?
Cu4 Cu4 Cu4 91.86(9) 2_655 2_645 ?
Cu1 I1 Cu2 109.74(6) . . ?
Cu1 I1 Cu1 107.23(6) . 1_565 ?
Cu2 I1 Cu1 103.06(6) . 1_565 ?
Cu4 I2 Cu3 71.83(6) . . ?
Cu4 I2 Cu2 107.98(6) . 1_565 ?
Cu3 I2 Cu2 64.54(5) . 1_565 ?
Cu4 I2 Cu2 108.20(6) . . ?
Cu3 I2 Cu2 64.00(5) . . ?
Cu2 I2 Cu2 100.52(7) 1_565 . ?
Cu3 I3 Cu3 106.39(7) . 1_545 ?
Cu3 I3 Cu2 65.97(6) . . ?
Cu3 I3 Cu2 66.23(6) 1_545 . ?
Cu4 I4 Cu4 66.80(5) 2_655 1_565 ?
Cu4 I4 Cu4 66.77(5) 2_655 . ?
Cu4 I4 Cu4 104.06(7) 1_565 . ?
Cu4 I4 Cu3 70.52(6) 2_655 2_655 ?
Cu4 I4 Cu3 108.79(6) 1_565 2_655 ?
Cu4 I4 Cu3 107.79(6) . 2_655 ?
C1 N1 C5 119.8(12) . . ?
C1 N1 Cu1 125.7(10) . . ?
C5 N1 Cu1 114.4(9) . . ?
C10 N2 C6 117.2(10) . . ?
C10 N2 Cu1 126.7(8) . . ?
C6 N2 Cu1 114.6(8) . . ?
C2 C1 N1 123.2(15) . . ?
C2 C1 H1 118.4 . . ?
N1 C1 H1 118.4 . . ?
C1 C2 C3 117.2(17) . . ?
C1 C2 H2 121.4 . . ?
C3 C2 H2 121.4 . . ?
C4 C3 C2 120.9(15) . . ?
C4 C3 H3 119.5 . . ?
C2 C3 H3 119.5 . . ?
C3 C4 C5 117.8(15) . . ?
C3 C4 H4 121.1 . . ?
C5 C4 H4 121.1 . . ?
N1 C5 C4 120.9(14) . . ?
N1 C5 C6 117.2(11) . . ?
C4 C5 C6 121.8(13) . . ?
N2 C6 C7 118.7(13) . . ?
N2 C6 C5 113.5(11) . . ?
C7 C6 C5 127.8(12) . . ?
C8 C7 C6 121.6(13) . . ?
C8 C7 H7 119.2 . . ?
C6 C7 H7 119.2 . . ?
C7 C8 C9 120.3(14) . . ?
C7 C8 H8 119.8 . . ?
C9 C8 H8 119.8 . . ?
C10 C9 C8 116.4(16) . . ?
C10 C9 H9 121.8 . . ?
C8 C9 H9 121.8 . . ?
N2 C10 C9 125.7(13) . . ?
N2 C10 H10 117.2 . . ?
C9 C10 H10 117.2 . . ?

loop_
_geom_bond_atom_site_label_1
_geom_bond_atom_site_label_2
_geom_bond_distance
_geom_bond_site_symmetry_2
_geom_bond_publ_flag
Cu1 N1 2.076(10) . ?
Cu1 N2 2.077(9) . ?
Cu1 I1 2.5805(17) . ?
Cu1 I1 2.6335(18) 1_545 ?
Cu2 I1 2.592(2) . ?
Cu2 I3 2.6483(19) . ?
Cu2 I2 2.7232(19) 1_545 ?
Cu2 I2 2.736(2) . ?
Cu2 Cu3 2.867(2) . ?
Cu2 Cu3 2.881(2) 1_545 ?
Cu3 I3 2.6172(19) . ?
Cu3 I3 2.6254(19) 1_565 ?
Cu3 I2 2.6729(19) . ?
Cu3 I4 2.746(2) 2_645 ?
Cu3 Cu2 2.881(2) 1_565 ?
Cu4 I2 2.6347(19) . ?
Cu4 I4 2.6452(19) 2_645 ?
Cu4 I4 2.6612(19) 1_545 ?
Cu4 I4 2.6634(19) . ?
Cu4 Cu4 2.921(2) 2_655 ?
Cu4 Cu4 2.921(2) 2_645 ?
I1 Cu1 2.6335(18) 1_565 ?
I2 Cu2 2.7232(19) 1_565 ?
I3 Cu3 2.6254(19) 1_545 ?
I4 Cu4 2.6452(19) 2_655 ?
I4 Cu4 2.6611(19) 1_565 ?
I4 Cu3 2.746(2) 2_655 ?
N1 C1 1.348(17) . ?
N1 C5 1.349(15) . ?
N2 C10 1.344(16) . ?
N2 C6 1.384(14) . ?
C1 C2 1.34(2) . ?
C1 H1 0.9300 . ?
C2 C3 1.43(2) . ?
C2 H2 0.9300 . ?
C3 C4 1.36(2) . ?
C3 H3 0.9300 . ?
C4 C5 1.410(18) . ?
C4 H4 0.9300 . ?
C5 C6 1.468(17) . ?
C6 C7 1.386(18) . ?
C7 C8 1.35(2) . ?
C7 H7 0.9300 . ?
C8 C9 1.38(2) . ?
C8 H8 0.9300 . ?
C9 C10 1.358(18) . ?
C9 H9 0.9300 . ?
C10 H10 0.9300 . ?
